data_4340777
loop_
_publ_author_name
'Bhattacharya, Kisholoy'
'Abtab, Sk Md Towsif'
'Majee, Mithun Chandra'
'Endo, Akira'
'Chaudhury, Muktimoy'

_publ_section_title
;
 Heterobimetallic \m-Oxido Complexes Containing Discrete V(V)-O-M(III) (M
 = Mn, Fe) Cores: Targeted Synthesis, Structural Characterization, and
 Redox Studies.
;
_journal_issue 16
_journal_name_full 'Inorganic chemistry'
_journal_page_first 8287
_journal_page_last 8297
_journal_paper_doi 10.1021/ic501563r
_journal_volume 53
_journal_year 2014
_chemical_formula_sum 'C33 H37 Br Mn N5 O8 S2 V'
_chemical_formula_weight 881.59
_chemical_name_systematic
; 
 ? 
;
_space_group_IT_number 2
_symmetry_cell_setting triclinic
_symmetry_space_group_name_Hall '-P 1'
_symmetry_space_group_name_H-M 'P -1'
_atom_sites_solution_hydrogens geom
_atom_sites_solution_primary direct
_atom_sites_solution_secondary difmap
_audit_creation_method SHELXL-97
_cell_angle_alpha 79.706(7)
_cell_angle_beta 88.982(7)
_cell_angle_gamma 82.316(6)
_cell_formula_units_Z 4
_cell_length_a 11.961(5)
_cell_length_b 12.584(5)
_cell_length_c 25.092(11)
_cell_measurement_temperature 180(2)
_cell_volume 3683(3)
_computing_cell_refinement 'BRUKER APEX-II'
_computing_data_collection 'BRUKER APEX-II'
_computing_data_reduction 'BRUKER APEX-II'
_computing_molecular_graphics 'MERCURY 2.2, PLATON-97'
_computing_publication_material 'MERCURY 2.2, PLATON-97'
_computing_structure_refinement 'SHELXL-97 (Sheldrick, 1997)'
_computing_structure_solution 'SHELXS-97 (Sheldrick, 1990)'
_diffrn_ambient_temperature 180(2)
_diffrn_measured_fraction_theta_full 0.987
_diffrn_measured_fraction_theta_max 0.987
_diffrn_measurement_device_type 'CCD AREA DETECTOR'
_diffrn_measurement_method OMEGA-SCAN
_diffrn_radiation_monochromator graphite
_diffrn_radiation_source 'fine-focus sealed tube'
_diffrn_radiation_type MoK\a
_diffrn_radiation_wavelength 0.71073
_diffrn_reflns_av_R_equivalents 0.0769
_diffrn_reflns_av_sigmaI/netI 0.1213
_diffrn_reflns_limit_h_max 13
_diffrn_reflns_limit_h_min -13
_diffrn_reflns_limit_k_max 13
_diffrn_reflns_limit_k_min -13
_diffrn_reflns_limit_l_max 26
_diffrn_reflns_limit_l_min -27
_diffrn_reflns_number 22402
_diffrn_reflns_theta_full 23.17
_diffrn_reflns_theta_max 23.17
_diffrn_reflns_theta_min 0.82
_exptl_absorpt_coefficient_mu 1.851
_exptl_absorpt_correction_T_max 0.8365
_exptl_absorpt_correction_T_min 0.7437
_exptl_absorpt_correction_type multi-scan
_exptl_absorpt_process_details SADABS
_exptl_crystal_colour BROWN
_exptl_crystal_density_diffrn 1.590
_exptl_crystal_density_method 'not measured'
_exptl_crystal_description BLOCK
_exptl_crystal_F_000 1796
_exptl_crystal_size_max 0.17
_exptl_crystal_size_mid 0.14
_exptl_crystal_size_min 0.10
_refine_diff_density_max 2.304
_refine_diff_density_min -0.937
_refine_diff_density_rms 0.136
_refine_ls_extinction_method none
_refine_ls_goodness_of_fit_ref 1.279
_refine_ls_hydrogen_treatment mixed
_refine_ls_matrix_type full
_refine_ls_number_parameters 937
_refine_ls_number_reflns 10328
_refine_ls_number_restraints 268
_refine_ls_restrained_S_all 1.353
_refine_ls_R_factor_all 0.1585
_refine_ls_R_factor_gt 0.0910
_refine_ls_shift/su_max 0.000
_refine_ls_shift/su_mean 0.000
_refine_ls_structure_factor_coef Fsqd
_refine_ls_weighting_details 'calc w=1/[\s^2^(Fo^2^)+(0.1000P)^2^+0.0279P] where P=(Fo^2^+2Fc^2^)/3'
_refine_ls_weighting_scheme calc
_refine_ls_wR_factor_gt 0.2228
_refine_ls_wR_factor_ref 0.2576
_reflns_number_gt 5727
_reflns_number_total 10328
_reflns_threshold_expression >2sigma(I)
_cod_data_source_file ic501563r_si_002.cif
_cod_data_source_block 5
_cod_depositor_comments
;
The following automatic conversions were performed:

'_symmetry_cell_setting' value 'TRICLINIC' changed to 'triclinic'
according to
/usr/data/users/saulius/crontab/automatic-downloads/rss-feeds/ACS/lib/dictionaries/cif_core.dic
dictionary named 'cif_core.dic' version 2.4.2 from
2011-04-26.

'_exptl_absorpt_correction_type' value 'MULTI-SCAN'
changed to 'multi-scan' according to
/usr/data/users/saulius/crontab/automatic-downloads/rss-feeds/ACS/lib/dictionaries/cif_core.dic
dictionary named 'cif_core.dic' version 2.4.2 from 2011-04-26.

Automatic conversion script
Id: cif_fix_values 2281 2013-09-26 08:29:07Z andrius 

 Adding full bibliography for 4340774--4340778.cif.
;
_cod_original_cell_volume 3682(3)
_cod_original_sg_symbol_H-M P-1
_cod_database_code 4340777

loop_
_symmetry_equiv_pos_as_xyz
'x, y, z'
'-x, -y, -z'

loop_
_atom_site_label
_atom_site_type_symbol
_atom_site_fract_x
_atom_site_fract_y
_atom_site_fract_z
_atom_site_U_iso_or_equiv
_atom_site_adp_type
_atom_site_occupancy
_atom_site_symmetry_multiplicity
_atom_site_calc_flag
_atom_site_refinement_flags
Mn1 Mn 0.02817(12) 1.08424(12) 0.07996(5) 0.0290(4) Uani 1 1 d .
Mn1A Mn 0.51788(13) 1.06493(13) 0.40077(6) 0.0341(4) Uani 1 1 d .
V1 V 0.27234(16) 0.95731(16) 0.14254(7) 0.0437(5) Uani 1 1 d .
Br1 Br 0.11885(16) 0.52849(15) 0.37119(8) 0.1119(7) Uani 1 1 d .
V1A V 0.75144(17) 0.9220(2) 0.34761(8) 0.0738(8) Uani 1 1 d U
Br1A Br 0.61804(15) 0.48752(14) 0.19684(8) 0.1132(7) Uani 1 1 d U
C15A C 0.4332(8) 0.8439(9) 0.3694(4) 0.034(3) Uani 1 1 d .
C19A C 0.5338(8) 0.7293(9) 0.4474(4) 0.035(3) Uani 1 1 d .
C1A C 0.6470(9) 1.1952(9) 0.4529(4) 0.037(3) Uani 1 1 d .
C2A C 0.7244(9) 1.1995(10) 0.4929(4) 0.039(3) Uani 1 1 d .
C20A C 0.5008(8) 0.8343(9) 0.4149(4) 0.036(3) Uani 1 1 d .
C6A C 0.6184(9) 1.2868(9) 0.4134(4) 0.040(3) Uani 1 1 d .
C7A C 0.5393(9) 1.2917(10) 0.3704(4) 0.048(3) Uani 1 1 d .
H7A H 0.5252 1.3577 0.3466 0.058 Uiso 1 1 calc R
C14A C 0.4007(9) 0.9476(10) 0.3344(4) 0.041(3) Uani 1 1 d .
H14A H 0.3600 0.9465 0.3033 0.049 Uiso 1 1 calc R
C13A C 0.2999(9) 1.1280(10) 0.2613(4) 0.055(3) Uani 1 1 d .
H13A H 0.2399 1.1010 0.2834 0.082 Uiso 1 1 calc R
H13B H 0.3268 1.0772 0.2381 0.082 Uiso 1 1 calc R
H13C H 0.2724 1.1971 0.2396 0.082 Uiso 1 1 calc R
C9A C 0.3873(10) 1.3453(9) 0.2842(4) 0.056(3) Uani 1 1 d .
H9A1 H 0.4609 1.3533 0.2694 0.084 Uiso 1 1 calc R
H9A2 H 0.3636 1.4032 0.3039 0.084 Uiso 1 1 calc R
H9A3 H 0.3347 1.3483 0.2554 0.084 Uiso 1 1 calc R
C18A C 0.4979(9) 0.6401(9) 0.4319(5) 0.047(3) Uani 1 1 d .
H18A H 0.5182 0.5713 0.4526 0.056 Uiso 1 1 calc R
C17A C 0.4314(10) 0.6511(10) 0.3854(5) 0.051(3) Uani 1 1 d .
H17A H 0.4085 0.5895 0.3755 0.061 Uiso 1 1 calc R
C12A C 0.5067(11) 1.1555(12) 0.2587(5) 0.085(4) Uani 1 1 d DU
H12A H 0.4837 1.1935 0.2231 0.128 Uiso 1 1 calc R
H12B H 0.5458 1.0848 0.2562 0.128 Uiso 1 1 calc R
H12C H 0.5558 1.1961 0.2743 0.128 Uiso 1 1 calc R
C21A C 0.6401(10) 0.6266(8) 0.5220(4) 0.050(3) Uani 1 1 d .
H21A H 0.5789 0.5905 0.5383 0.076 Uiso 1 1 calc R
H21B H 0.6896 0.6367 0.5498 0.076 Uiso 1 1 calc R
H21C H 0.6811 0.5829 0.4986 0.076 Uiso 1 1 calc R
C11A C 0.3949(11) 1.1417(11) 0.2970(5) 0.071(4) Uani 1 1 d DU
C3A C 0.7722(10) 1.2906(11) 0.4944(5) 0.055(3) Uani 1 1 d .
H3A H 0.8225 1.2920 0.5220 0.066 Uiso 1 1 calc R
C22A C 0.8336(10) 1.0966(12) 0.5692(5) 0.071(4) Uani 1 1 d .
H22A H 0.8996 1.1217 0.5516 0.107 Uiso 1 1 calc R
H22B H 0.8517 1.0223 0.5870 0.107 Uiso 1 1 calc R
H22C H 0.8076 1.1411 0.5954 0.107 Uiso 1 1 calc R
C16A C 0.3999(9) 0.7504(9) 0.3546(4) 0.047(3) Uani 1 1 d .
H16A H 0.3561 0.7565 0.3237 0.056 Uiso 1 1 calc R
C5A C 0.6703(10) 1.3818(10) 0.4146(5) 0.055(3) Uani 1 1 d .
H5A H 0.6525 1.4435 0.3882 0.066 Uiso 1 1 calc R
C4A C 0.7458(11) 1.3823(10) 0.4543(6) 0.065(4) Uani 1 1 d .
H4A H 0.7801 1.4443 0.4548 0.078 Uiso 1 1 calc R
C10A C 0.2719(11) 1.2312(14) 0.3528(6) 0.102(5) Uani 1 1 d DU
H10A H 0.2234 1.2993 0.3443 0.154 Uiso 1 1 calc R
H10B H 0.2860 1.2139 0.3911 0.154 Uiso 1 1 calc R
H10C H 0.2361 1.1747 0.3417 0.154 Uiso 1 1 calc R
C8A C 0.3913(12) 1.2410(12) 0.3207(6) 0.079(4) Uani 1 1 d DU
C29A C 0.7724(10) 0.6717(12) 0.3504(6) 0.073(5) Uani 1 1 d .
H29A H 0.8051 0.6010 0.3641 0.088 Uiso 1 1 calc R
C23A C 0.6421(9) 0.7901(11) 0.2809(5) 0.055(3) Uani 1 1 d U
C28A C 0.7041(11) 0.6889(12) 0.3003(6) 0.071(3) Uani 1 1 d U
C26A C 0.6275(11) 0.6108(12) 0.2321(6) 0.075(3) Uani 1 1 d U
C24A C 0.5755(10) 0.7960(11) 0.2354(5) 0.062(3) Uani 1 1 d U
H24A H 0.5360 0.8632 0.2205 0.074 Uiso 1 1 calc R
C25A C 0.5647(10) 0.7098(11) 0.2115(5) 0.067(3) Uani 1 1 d U
H25A H 0.5165 0.7168 0.1820 0.080 Uiso 1 1 calc R
C27A C 0.6948(11) 0.5996(12) 0.2753(6) 0.077(3) Uani 1 1 d U
H27A H 0.7356 0.5322 0.2887 0.092 Uiso 1 1 calc R
C20 C 0.0090(8) 0.8568(8) 0.1177(4) 0.030(2) Uani 1 1 d .
C1 C 0.1525(8) 1.1963(8) -0.0059(4) 0.029(2) Uani 1 1 d .
C2 C 0.2306(8) 1.1895(8) -0.0482(4) 0.032(3) Uani 1 1 d .
C6 C 0.1300(8) 1.2948(8) 0.0127(4) 0.034(3) Uani 1 1 d .
C19 C 0.0341(8) 0.7479(8) 0.1095(4) 0.032(3) Uani 1 1 d .
C15 C -0.0602(8) 0.8745(8) 0.1618(4) 0.033(2) Uani 1 1 d .
C5 C 0.1832(9) 1.3866(9) -0.0127(4) 0.048(3) Uani 1 1 d .
H5 H 0.1652 1.4534 -0.0015 0.058 Uiso 1 1 calc R
C17 C -0.0742(9) 0.6857(10) 0.1885(4) 0.048(3) Uani 1 1 d .
H17 H -0.1009 0.6289 0.2120 0.058 Uiso 1 1 calc R
C3 C 0.2838(9) 1.2790(9) -0.0702(4) 0.043(3) Uani 1 1 d .
H3 H 0.3372 1.2725 -0.0972 0.052 Uiso 1 1 calc R
C4 C 0.2586(10) 1.3772(9) -0.0527(4) 0.048(3) Uani 1 1 d .
H4 H 0.2937 1.4367 -0.0683 0.058 Uiso 1 1 calc R
C16 C -0.0995(9) 0.7896(9) 0.1964(4) 0.044(3) Uani 1 1 d .
H16 H -0.1442 0.8042 0.2256 0.053 Uiso 1 1 calc R
C18 C -0.0066(9) 0.6648(9) 0.1439(4) 0.043(3) Uani 1 1 d .
H18 H 0.0105 0.5937 0.1378 0.052 Uiso 1 1 calc R
C21 C 0.1415(10) 0.6264(8) 0.0601(4) 0.046(3) Uani 1 1 d .
H21D H 0.1753 0.5871 0.0936 0.069 Uiso 1 1 calc R
H21E H 0.1966 0.6269 0.0318 0.069 Uiso 1 1 calc R
H21F H 0.0795 0.5916 0.0511 0.069 Uiso 1 1 calc R
C22 C 0.3362(9) 1.0684(10) -0.1014(5) 0.056(4) Uani 1 1 d .
H22D H 0.3213 1.1185 -0.1349 0.084 Uiso 1 1 calc R
H22E H 0.3374 0.9952 -0.1076 0.084 Uiso 1 1 calc R
H22F H 0.4080 1.0766 -0.0872 0.084 Uiso 1 1 calc R
C7 C 0.0501(8) 1.3126(8) 0.0552(4) 0.033(3) Uani 1 1 d .
H7 H 0.0350 1.3833 0.0620 0.040 Uiso 1 1 calc R
C11 C -0.0783(8) 1.1760(8) 0.1722(4) 0.030(2) Uani 1 1 d .
C13 C 0.0271(8) 1.1758(8) 0.2061(4) 0.039(3) Uani 1 1 d .
H13D H 0.0382 1.1103 0.2328 0.059 Uiso 1 1 calc R
H13E H 0.0174 1.2379 0.2239 0.059 Uiso 1 1 calc R
H13F H 0.0917 1.1792 0.1829 0.059 Uiso 1 1 calc R
C12 C -0.1829(8) 1.1778(8) 0.2081(4) 0.041(3) Uani 1 1 d .
H12D H -0.2466 1.1672 0.1878 0.061 Uiso 1 1 calc R
H12E H -0.1974 1.2468 0.2199 0.061 Uiso 1 1 calc R
H12F H -0.1703 1.1205 0.2390 0.061 Uiso 1 1 calc R
C8 C -0.0902(8) 1.2726(8) 0.1245(4) 0.032(2) Uani 1 1 d .
C9 C -0.2047(8) 1.2853(8) 0.0957(4) 0.035(3) Uani 1 1 d .
H9A H -0.2637 1.3078 0.1193 0.053 Uiso 1 1 calc R
H9B H -0.2166 1.2169 0.0864 0.053 Uiso 1 1 calc R
H9C H -0.2054 1.3392 0.0633 0.053 Uiso 1 1 calc R
C14 C -0.0838(8) 0.9815(9) 0.1759(4) 0.037(3) Uani 1 1 d .
H14 H -0.1214 0.9853 0.2084 0.044 Uiso 1 1 calc R
C10 C -0.0747(9) 1.3777(8) 0.1423(4) 0.039(3) Uani 1 1 d .
H10D H 0.0036 1.3777 0.1502 0.058 Uiso 1 1 calc R
H10E H -0.1185 1.3846 0.1743 0.058 Uiso 1 1 calc R
H10F H -0.0993 1.4378 0.1140 0.058 Uiso 1 1 calc R
C23 C 0.1687(9) 0.8337(10) 0.2395(4) 0.044(3) Uani 1 1 d .
C28 C 0.2142(9) 0.7273(11) 0.2308(5) 0.050(3) Uani 1 1 d .
C29 C 0.2754(9) 0.7095(11) 0.1831(5) 0.054(3) Uani 1 1 d .
H29 H 0.3000 0.6377 0.1798 0.065 Uiso 1 1 calc R
C24 C 0.1081(9) 0.8394(11) 0.2861(4) 0.054(3) Uani 1 1 d .
H24 H 0.0778 0.9083 0.2919 0.065 Uiso 1 1 calc R
C55 C 0.1372(11) 0.6515(14) 0.3168(5) 0.076(4) Uani 1 1 d .
C25 C 0.0886(10) 0.7535(11) 0.3244(5) 0.054(3) Uani 1 1 d .
H25 H 0.0443 0.7628 0.3545 0.065 Uiso 1 1 calc R
C27 C 0.1963(10) 0.6368(11) 0.2712(6) 0.066(4) Uani 1 1 d .
H27 H 0.2252 0.5667 0.2665 0.080 Uiso 1 1 calc R
C30 C 0.3737(10) 0.8146(12) 0.0621(5) 0.058(4) Uani 1 1 d .
O6 O -0.1258(5) 1.0926(5) 0.0290(3) 0.0342(17) Uani 1 1 d .
H6 H -0.1397 1.0307 0.0285 0.051 Uiso 1 1 calc R
O6A O 0.3715(5) 1.0849(6) 0.4577(3) 0.0395(18) Uani 1 1 d .
H6A H 0.3849 1.1253 0.4784 0.059 Uiso 1 1 calc R
O1 O 0.1044(5) 1.1115(5) 0.0131(2) 0.0317(16) Uani 1 1 d .
O8 O 0.1015(6) 0.7357(5) 0.0660(3) 0.0389(18) Uani 1 1 d .
O8A O 0.5966(6) 0.7297(6) 0.4914(3) 0.0419(18) Uani 1 1 d .
O2 O 0.0543(6) 0.9326(5) 0.0843(2) 0.0367(18) Uani 1 1 d .
O1A O 0.6049(6) 1.1038(6) 0.4538(3) 0.0428(19) Uani 1 1 d .
O3 O 0.1944(5) 1.0749(6) 0.1188(3) 0.0376(17) Uani 1 1 d .
O7 O 0.2493(6) 1.0908(6) -0.0631(3) 0.0427(19) Uani 1 1 d .
O7A O 0.7472(6) 1.1036(6) 0.5299(3) 0.046(2) Uani 1 1 d .
O2A O 0.5393(6) 0.9166(6) 0.4321(3) 0.0458(19) Uani 1 1 d .
O4 O 0.1801(6) 0.9190(6) 0.2025(3) 0.048(2) Uani 1 1 d .
O4A O 0.6494(6) 0.8762(8) 0.3027(3) 0.066(2) Uani 1 1 d U
O3A O 0.6741(6) 1.0394(8) 0.3537(3) 0.071(2) Uani 1 1 d U
O5A O 0.8563(6) 0.9478(7) 0.3099(3) 0.066(3) Uani 1 1 d .
N2 N -0.0586(6) 1.0737(7) 0.1486(3) 0.030(2) Uani 1 1 d .
N1 N -0.0014(6) 1.2413(6) 0.0840(3) 0.031(2) Uani 1 1 d .
N3 N 0.2990(7) 0.7840(8) 0.1444(4) 0.049(3) Uani 1 1 d .
N4 N 0.3597(8) 0.7416(9) 0.1017(4) 0.057(3) Uani 1 1 d .
N4A N 0.8504(9) 0.7018(11) 0.4259(5) 0.087(3) Uani 1 1 d DU
N3A N 0.7898(9) 0.7479(11) 0.3764(4) 0.076(3) Uani 1 1 d DU
N2A N 0.4224(7) 1.0407(7) 0.3419(3) 0.037(2) Uani 1 1 d .
N1A N 0.4871(8) 1.2164(8) 0.3614(3) 0.046(2) Uani 1 1 d .
S1 S 0.3341(3) 0.9429(4) 0.05669(16) 0.0861(13) Uani 1 1 d .
S2 S 0.4399(4) 0.7662(5) 0.0067(2) 0.1254(18) Uani 1 1 d DU
O5 O 0.3874(6) 0.9810(6) 0.1685(3) 0.052(2) Uani 1 1 d .
C31 C 0.4559(18) 0.6146(13) 0.0287(9) 0.172(8) Uani 1 1 d DU
H31A H 0.5041 0.5939 0.0600 0.258 Uiso 1 1 calc R
H31B H 0.4886 0.5801 -0.0002 0.258 Uiso 1 1 calc R
H31C H 0.3832 0.5920 0.0374 0.258 Uiso 1 1 calc R
N5 N 0.2436(13) 0.3848(11) 0.1475(5) 0.097(4) Uani 1 1 d .
C32 C 0.3770(13) 0.2482(13) 0.1040(5) 0.093(5) Uani 1 1 d .
H32A H 0.3658 0.1756 0.1206 0.140 Uiso 1 1 calc R
H32B H 0.4538 0.2587 0.1094 0.140 Uiso 1 1 calc R
H32C H 0.3614 0.2587 0.0659 0.140 Uiso 1 1 calc R
C30A C 0.8649(13) 0.7809(17) 0.4508(6) 0.097(4) Uani 1 1 d U
S1A S 0.8245(3) 0.9118(5) 0.43567(15) 0.1067(16) Uani 1 1 d U
S2A S 0.9323(4) 0.7450(7) 0.5178(2) 0.147(2) Uani 1 1 d U
C33 C 0.3029(15) 0.3250(14) 0.1279(6) 0.072(4) Uani 1 1 d U
C32A C 0.8922(13) 0.1821(17) 0.3608(7) 0.117(7) Uani 1 1 d .
H32D H 0.9599 0.1369 0.3535 0.176 Uiso 1 1 calc R
H32E H 0.8278 0.1521 0.3505 0.176 Uiso 1 1 calc R
H32F H 0.8885 0.1850 0.3988 0.176 Uiso 1 1 calc R
C33A C 0.8926(16) 0.288(2) 0.3309(8) 0.106(6) Uani 1 1 d U
N5A N 0.9076(16) 0.3674(16) 0.3032(8) 0.148(7) Uani 1 1 d U
C31A C 0.9498(14) 0.6410(15) 0.5101(6) 0.098(5) Uani 1 1 d U
H31D H 0.8798 0.6111 0.5136 0.148 Uiso 1 1 calc R
H31E H 1.0027 0.5991 0.5366 0.148 Uiso 1 1 calc R
H31F H 0.9796 0.6386 0.4745 0.148 Uiso 1 1 calc R

loop_
_atom_site_aniso_label
_atom_site_aniso_U_11
_atom_site_aniso_U_22
_atom_site_aniso_U_33
_atom_site_aniso_U_23
_atom_site_aniso_U_13
_atom_site_aniso_U_12
Mn1 0.0359(9) 0.0243(9) 0.0259(8) -0.0029(6) 0.0007(7) -0.0028(7)
Mn1A 0.0350(9) 0.0385(10) 0.0274(9) -0.0047(7) 0.0023(7) -0.0013(8)
V1 0.0401(12) 0.0474(13) 0.0438(12) -0.0145(9) -0.0071(9) 0.0025(10)
Br1 0.1094(14) 0.0925(14) 0.1145(15) 0.0313(11) 0.0189(12) -0.0125(11)
V1A 0.0413(13) 0.116(2) 0.0383(12) 0.0309(12) 0.0123(10) 0.0203(13)
Br1A 0.0973(13) 0.0819(13) 0.1445(16) 0.0105(11) 0.0556(12) -0.0030(10)
C15A 0.033(6) 0.043(7) 0.026(6) -0.010(5) 0.007(5) -0.004(5)
C19A 0.028(6) 0.041(7) 0.034(6) -0.008(5) 0.009(5) -0.002(5)
C1A 0.038(7) 0.050(8) 0.026(6) -0.012(5) -0.001(5) -0.007(6)
C2A 0.030(6) 0.054(8) 0.031(6) -0.009(6) 0.010(5) 0.007(6)
C20A 0.029(6) 0.044(8) 0.038(6) -0.015(6) 0.005(5) -0.002(6)
C6A 0.033(6) 0.038(7) 0.054(7) -0.020(6) 0.002(6) -0.003(6)
C7A 0.051(8) 0.047(8) 0.039(7) 0.015(6) -0.003(6) -0.011(7)
C14A 0.037(7) 0.053(8) 0.031(6) -0.011(6) -0.001(5) 0.002(6)
C13A 0.060(8) 0.060(9) 0.038(7) 0.009(6) -0.017(6) -0.010(7)
C9A 0.063(8) 0.046(8) 0.050(7) 0.006(6) -0.013(6) 0.004(7)
C18A 0.044(7) 0.041(8) 0.053(8) 0.002(6) 0.012(6) -0.014(6)
C17A 0.061(8) 0.041(8) 0.058(8) -0.015(6) 0.000(7) -0.022(6)
C12A 0.088(7) 0.096(8) 0.053(6) 0.013(6) 0.012(6) 0.015(6)
C21A 0.060(8) 0.032(7) 0.051(7) -0.002(6) -0.005(6) 0.017(6)
C11A 0.085(7) 0.062(7) 0.059(6) -0.005(5) -0.019(5) 0.015(6)
C3A 0.045(8) 0.073(10) 0.054(8) -0.029(7) -0.004(6) -0.010(7)
C22A 0.048(8) 0.095(11) 0.068(9) 0.004(8) -0.010(7) -0.023(8)
C16A 0.054(8) 0.046(8) 0.043(7) -0.001(6) -0.006(6) -0.017(6)
C5A 0.050(8) 0.052(9) 0.062(8) -0.016(7) 0.011(7) 0.004(7)
C4A 0.075(10) 0.039(9) 0.088(11) -0.031(8) -0.009(9) -0.002(7)
C10A 0.085(7) 0.125(9) 0.080(8) 0.000(7) 0.006(6) 0.023(7)
C8A 0.092(7) 0.065(7) 0.078(7) -0.004(6) -0.023(6) -0.008(6)
C29A 0.038(8) 0.072(11) 0.079(10) 0.044(8) 0.031(8) 0.021(7)
C23A 0.032(5) 0.065(6) 0.053(6) 0.022(5) 0.014(4) 0.005(5)
C28A 0.053(6) 0.073(6) 0.069(6) 0.029(5) 0.017(5) -0.001(5)
C26A 0.061(7) 0.069(6) 0.083(7) 0.013(5) 0.026(5) -0.002(5)
C24A 0.046(6) 0.065(6) 0.059(6) 0.015(5) 0.013(5) 0.006(5)
C25A 0.048(6) 0.074(6) 0.069(6) 0.010(5) 0.015(5) -0.006(5)
C27A 0.060(6) 0.067(6) 0.082(6) 0.034(5) 0.030(5) 0.005(6)
C20 0.030(6) 0.030(7) 0.029(6) -0.004(5) -0.003(5) 0.000(5)
C1 0.034(6) 0.026(6) 0.026(5) 0.003(5) -0.011(5) -0.006(5)
C2 0.039(6) 0.029(7) 0.027(5) 0.002(5) -0.001(5) -0.005(5)
C6 0.034(6) 0.032(7) 0.036(6) -0.005(5) -0.001(5) -0.013(5)
C19 0.040(6) 0.029(7) 0.028(6) 0.001(5) 0.000(5) -0.012(5)
C15 0.038(6) 0.023(6) 0.039(6) -0.010(5) -0.006(5) 0.000(5)
C5 0.067(8) 0.026(7) 0.049(7) 0.000(5) 0.001(6) -0.010(6)
C17 0.047(7) 0.041(8) 0.055(8) 0.000(6) 0.012(6) -0.014(6)
C3 0.037(7) 0.053(8) 0.033(6) 0.009(6) 0.000(5) -0.004(6)
C4 0.060(8) 0.029(7) 0.058(8) -0.011(6) 0.024(6) -0.009(6)
C16 0.054(7) 0.042(8) 0.035(6) -0.003(5) 0.009(5) -0.007(6)
C18 0.053(7) 0.029(7) 0.052(7) -0.014(5) -0.004(6) -0.015(6)
C21 0.064(8) 0.028(7) 0.041(7) -0.007(5) 0.001(6) 0.008(6)
C22 0.048(7) 0.058(9) 0.078(9) -0.044(7) 0.029(7) -0.022(6)
C7 0.035(6) 0.028(6) 0.040(6) -0.008(5) -0.002(5) -0.010(5)
C11 0.039(6) 0.027(6) 0.028(5) -0.014(5) 0.002(5) -0.001(5)
C13 0.050(7) 0.036(7) 0.031(6) -0.011(5) -0.009(5) 0.006(6)
C12 0.050(7) 0.036(7) 0.033(6) -0.003(5) -0.002(5) 0.001(6)
C8 0.046(7) 0.030(6) 0.020(5) -0.007(4) 0.002(5) -0.003(5)
C9 0.034(6) 0.037(7) 0.031(6) 0.002(5) -0.006(5) 0.002(5)
C14 0.031(6) 0.048(8) 0.031(6) -0.004(5) 0.004(5) -0.009(5)
C10 0.049(7) 0.022(6) 0.043(6) -0.007(5) 0.005(5) 0.001(5)
C23 0.033(7) 0.059(9) 0.035(7) -0.004(6) -0.010(5) 0.006(6)
C28 0.035(7) 0.067(10) 0.045(7) 0.002(7) -0.014(6) -0.005(7)
C29 0.039(7) 0.051(9) 0.072(9) -0.016(7) -0.022(7) 0.003(6)
C24 0.048(8) 0.070(9) 0.038(7) -0.004(7) -0.012(6) 0.007(7)
C55 0.047(9) 0.112(14) 0.059(9) 0.016(9) -0.006(7) -0.021(9)
C25 0.051(8) 0.070(10) 0.040(7) -0.007(7) -0.007(6) -0.001(7)
C27 0.040(8) 0.059(10) 0.098(11) -0.013(8) -0.002(8) 0.000(7)
C30 0.044(8) 0.075(11) 0.052(8) -0.019(7) 0.000(6) 0.014(7)
O6 0.047(4) 0.020(4) 0.038(4) -0.005(3) 0.001(3) -0.011(3)
O6A 0.042(4) 0.052(5) 0.026(4) -0.011(3) 0.000(3) -0.006(4)
O1 0.039(4) 0.027(4) 0.032(4) -0.010(3) 0.000(3) -0.009(3)
O8 0.057(5) 0.024(4) 0.035(4) -0.005(3) -0.001(4) -0.002(4)
O8A 0.047(5) 0.037(5) 0.038(4) -0.004(3) -0.011(4) 0.005(4)
O2 0.050(5) 0.031(4) 0.027(4) 0.000(3) 0.008(3) -0.006(4)
O1A 0.046(5) 0.049(5) 0.032(4) 0.004(3) 0.000(3) -0.015(4)
O3 0.031(4) 0.048(5) 0.037(4) -0.015(3) -0.010(3) -0.005(3)
O7 0.051(5) 0.042(5) 0.036(4) -0.009(4) 0.014(4) -0.011(4)
O7A 0.037(4) 0.072(6) 0.033(4) -0.013(4) -0.003(4) -0.011(4)
O2A 0.058(5) 0.033(5) 0.043(4) -0.009(4) -0.015(4) 0.010(4)
O4 0.061(5) 0.036(5) 0.044(5) -0.010(4) -0.009(4) 0.015(4)
O4A 0.047(5) 0.079(6) 0.054(5) 0.022(4) 0.011(4) 0.012(4)
O3A 0.046(4) 0.108(6) 0.044(4) 0.002(4) 0.006(4) 0.018(4)
O5A 0.054(5) 0.088(7) 0.038(5) 0.017(4) 0.016(4) 0.020(5)
N2 0.027(5) 0.037(5) 0.027(4) -0.004(4) -0.008(4) -0.006(4)
N1 0.031(5) 0.029(5) 0.034(5) -0.008(4) -0.002(4) -0.004(4)
N3 0.041(6) 0.055(7) 0.054(6) -0.016(6) -0.008(5) -0.005(5)
N4 0.049(6) 0.069(8) 0.060(7) -0.042(6) -0.003(6) 0.008(6)
N4A 0.054(6) 0.112(6) 0.067(6) 0.049(5) 0.003(5) 0.005(6)
N3A 0.048(6) 0.098(7) 0.056(5) 0.039(5) 0.011(4) 0.008(6)
N2A 0.036(5) 0.033(6) 0.040(5) -0.008(4) -0.003(4) 0.000(4)
N1A 0.050(6) 0.042(6) 0.041(5) 0.010(4) -0.013(5) -0.011(5)
S1 0.066(3) 0.109(4) 0.083(3) -0.023(2) 0.001(2) -0.004(2)
S2 0.095(3) 0.189(5) 0.090(3) -0.034(3) 0.011(3) -0.002(3)
O5 0.045(5) 0.055(5) 0.060(5) -0.025(4) -0.021(4) 0.005(4)
C31 0.162(11) 0.180(9) 0.182(12) -0.054(8) -0.005(9) -0.023(9)
N5 0.117(12) 0.086(11) 0.071(9) 0.023(7) -0.013(8) -0.007(9)
C32 0.092(12) 0.124(15) 0.060(9) 0.018(9) -0.006(9) -0.047(11)
C30A 0.060(7) 0.136(7) 0.081(7) 0.017(6) 0.009(6) -0.006(7)
S1A 0.063(2) 0.176(4) 0.056(2) 0.018(2) 0.0107(19) 0.024(3)
S2A 0.080(3) 0.227(6) 0.098(3) 0.046(4) 0.008(3) 0.005(4)
C33 0.072(8) 0.076(8) 0.068(7) 0.004(6) -0.013(6) -0.023(7)
C32A 0.088(12) 0.17(2) 0.105(14) -0.068(14) 0.043(11) -0.022(13)
C33A 0.105(9) 0.117(9) 0.102(9) -0.055(7) 0.011(7) 0.007(8)
N5A 0.157(10) 0.141(9) 0.144(10) -0.039(7) -0.006(8) 0.003(8)
C31A 0.092(8) 0.135(9) 0.083(8) -0.027(7) 0.024(7) -0.058(8)

loop_
_atom_type_symbol
_atom_type_description
_atom_type_scat_dispersion_real
_atom_type_scat_dispersion_imag
_atom_type_scat_source
C C 0.0033 0.0016 'International Tables Vol C Tables 4.2.6.8 and 6.1.1.4'
H H 0.0000 0.0000 'International Tables Vol C Tables 4.2.6.8 and 6.1.1.4'
N N 0.0061 0.0033 'International Tables Vol C Tables 4.2.6.8 and 6.1.1.4'
O O 0.0106 0.0060 'International Tables Vol C Tables 4.2.6.8 and 6.1.1.4'
S S 0.1246 0.1234 'International Tables Vol C Tables 4.2.6.8 and 6.1.1.4'
V V 0.3005 0.5294 'International Tables Vol C Tables 4.2.6.8 and 6.1.1.4'
Mn Mn 0.3368 0.7283 'International Tables Vol C Tables 4.2.6.8 and 6.1.1.4'
Br Br -0.2901 2.4595 'International Tables Vol C Tables 4.2.6.8 and 6.1.1.4'

loop_
_geom_angle_atom_site_label_1
_geom_angle_atom_site_label_2
_geom_angle_atom_site_label_3
_geom_angle
O2 Mn1 O1 93.2(3)
O2 Mn1 N1 173.8(3)
O1 Mn1 N1 92.5(3)
O2 Mn1 N2 93.2(3)
O1 Mn1 N2 173.4(3)
N1 Mn1 N2 81.2(3)
O2 Mn1 O3 88.4(3)
O1 Mn1 O3 86.3(3)
N1 Mn1 O3 89.6(3)
N2 Mn1 O3 95.3(3)
O2 Mn1 O6 90.2(3)
O1 Mn1 O6 85.2(3)
N1 Mn1 O6 92.7(3)
N2 Mn1 O6 93.3(3)
O3 Mn1 O6 171.3(2)
O1A Mn1A O2A 93.2(3)
O1A Mn1A N2A 173.9(3)
O2A Mn1A N2A 92.9(3)
O1A Mn1A N1A 92.8(4)
O2A Mn1A N1A 173.9(4)
N2A Mn1A N1A 81.1(4)
O1A Mn1A O3A 88.1(3)
O2A Mn1A O3A 89.4(3)
N2A Mn1A O3A 92.6(3)
N1A Mn1A O3A 90.2(3)
O1A Mn1A O6A 86.0(3)
O2A Mn1A O6A 87.4(3)
N2A Mn1A O6A 93.6(3)
N1A Mn1A O6A 93.6(3)
O3A Mn1A O6A 173.2(3)
O5 V1 O3 109.1(4)
O5 V1 O4 104.6(4)
O3 V1 O4 95.6(3)
O5 V1 N3 103.5(4)
O3 V1 N3 146.5(3)
O4 V1 N3 83.1(3)
O5 V1 S1 99.7(3)
O3 V1 S1 90.4(3)
O4 V1 S1 151.4(3)
N3 V1 S1 76.8(3)
O5A V1A O3A 108.5(4)
O5A V1A O4A 105.0(4)
O3A V1A O4A 96.6(4)
O5A V1A N3A 102.5(4)
O3A V1A N3A 148.2(4)
O4A V1A N3A 82.2(4)
O5A V1A S1A 102.8(3)
O3A V1A S1A 89.0(3)
O4A V1A S1A 148.2(3)
N3A V1A S1A 76.9(4)
C20A C15A C16A 119.8(10)
C20A C15A C14A 121.9(10)
C16A C15A C14A 118.1(10)
O8A C19A C18A 126.8(10)
O8A C19A C20A 115.0(9)
C18A C19A C20A 118.2(10)
O1A C1A C6A 122.7(10)
O1A C1A C2A 118.4(10)
C6A C1A C2A 118.9(11)
C3A C2A O7A 124.2(11)
C3A C2A C1A 121.8(11)
O7A C2A C1A 114.0(10)
O2A C20A C15A 125.2(10)
O2A C20A C19A 114.8(9)
C15A C20A C19A 120.0(10)
C1A C6A C5A 119.0(11)
C1A C6A C7A 123.7(10)
C5A C6A C7A 117.3(11)
N1A C7A C6A 127.1(10)
N1A C7A H7A 116.4
C6A C7A H7A 116.4
N2A C14A C15A 126.5(10)
N2A C14A H14A 116.8
C15A C14A H14A 116.8
C11A C13A H13A 109.5
C11A C13A H13B 109.5
H13A C13A H13B 109.5
C11A C13A H13C 109.5
H13A C13A H13C 109.5
H13B C13A H13C 109.5
C8A C9A H9A1 109.5
C8A C9A H9A2 109.5
H9A1 C9A H9A2 109.5
C8A C9A H9A3 109.5
H9A1 C9A H9A3 109.5
H9A2 C9A H9A3 109.5
C19A C18A C17A 121.1(11)
C19A C18A H18A 119.5
C17A C18A H18A 119.5
C16A C17A C18A 120.8(11)
C16A C17A H17A 119.6
C18A C17A H17A 119.6
C11A C12A H12A 109.5
C11A C12A H12B 109.5
H12A C12A H12B 109.5
C11A C12A H12C 109.5
H12A C12A H12C 109.5
H12B C12A H12C 109.5
O8A C21A H21A 109.5
O8A C21A H21B 109.5
H21A C21A H21B 109.5
O8A C21A H21C 109.5
H21A C21A H21C 109.5
H21B C21A H21C 109.5
C8A C11A C13A 120.3(12)
C8A C11A N2A 109.3(10)
C13A C11A N2A 111.1(10)
C8A C11A C12A 98.9(11)
C13A C11A C12A 107.5(10)
N2A C11A C12A 108.6(9)
C2A C3A C4A 119.8(12)
C2A C3A H3A 120.1
C4A C3A H3A 120.1
O7A C22A H22A 109.5
O7A C22A H22B 109.5
H22A C22A H22B 109.5
O7A C22A H22C 109.5
H22A C22A H22C 109.5
H22B C22A H22C 109.5
C17A C16A C15A 120.1(11)
C17A C16A H16A 120.0
C15A C16A H16A 120.0
C4A C5A C6A 120.1(12)
C4A C5A H5A 120.0
C6A C5A H5A 120.0
C5A C4A C3A 120.4(12)
C5A C4A H4A 119.8
C3A C4A H4A 119.8
C8A C10A H10A 109.5
C8A C10A H10B 109.5
H10A C10A H10B 109.5
C8A C10A H10C 109.5
H10A C10A H10C 109.5
H10B C10A H10C 109.5
C9A C8A C11A 118.4(12)
C9A C8A N1A 114.8(11)
C11A C8A N1A 104.9(11)
C9A C8A C10A 110.9(12)
C11A C8A C10A 97.1(11)
N1A C8A C10A 109.1(10)
N3A C29A C28A 124.6(13)
N3A C29A H29A 117.7
C28A C29A H29A 117.7
O4A C23A C24A 121.5(12)
O4A C23A C28A 122.3(13)
C24A C23A C28A 116.1(15)
C23A C28A C27A 120.4(15)
C23A C28A C29A 120.6(15)
C27A C28A C29A 118.8(14)
C27A C26A C25A 121.3(16)
C27A C26A Br1A 119.8(12)
C25A C26A Br1A 118.9(12)
C25A C24A C23A 123.9(13)
C25A C24A H24A 118.1
C23A C24A H24A 118.1
C24A C25A C26A 118.1(14)
C24A C25A H25A 121.0
C26A C25A H25A 121.0
C26A C27A C28A 120.3(14)
C26A C27A H27A 119.9
C28A C27A H27A 119.9
O2 C20 C15 125.5(9)
O2 C20 C19 117.8(8)
C15 C20 C19 116.7(8)
O1 C1 C6 123.5(9)
O1 C1 C2 118.4(9)
C6 C1 C2 118.1(9)
O7 C2 C3 125.2(9)
O7 C2 C1 114.4(8)
C3 C2 C1 120.4(10)
C1 C6 C5 119.6(9)
C1 C6 C7 123.4(9)
C5 C6 C7 116.9(10)
O8 C19 C18 125.1(10)
O8 C19 C20 114.1(8)
C18 C19 C20 120.7(9)
C16 C15 C20 121.7(10)
C16 C15 C14 117.1(9)
C20 C15 C14 120.8(9)
C4 C5 C6 120.8(11)
C4 C5 H5 119.6
C6 C5 H5 119.6
C16 C17 C18 118.9(10)
C16 C17 H17 120.6
C18 C17 H17 120.6
C4 C3 C2 121.1(10)
C4 C3 H3 119.4
C2 C3 H3 119.4
C5 C4 C3 119.8(10)
C5 C4 H4 120.1
C3 C4 H4 120.1
C17 C16 C15 121.1(10)
C17 C16 H16 119.5
C15 C16 H16 119.5
C19 C18 C17 120.8(10)
C19 C18 H18 119.6
C17 C18 H18 119.6
O8 C21 H21D 109.5
O8 C21 H21E 109.5
H21D C21 H21E 109.5
O8 C21 H21F 109.5
H21D C21 H21F 109.5
H21E C21 H21F 109.5
O7 C22 H22D 109.5
O7 C22 H22E 109.5
H22D C22 H22E 109.5
O7 C22 H22F 109.5
H22D C22 H22F 109.5
H22E C22 H22F 109.5
N1 C7 C6 126.4(10)
N1 C7 H7 116.8
C6 C7 H7 116.8
N2 C11 C12 111.3(8)
N2 C11 C13 105.8(8)
C12 C11 C13 110.0(8)
N2 C11 C8 107.3(7)
C12 C11 C8 111.5(8)
C13 C11 C8 110.8(8)
C11 C13 H13D 109.5
C11 C13 H13E 109.5
H13D C13 H13E 109.5
C11 C13 H13F 109.5
H13D C13 H13F 109.5
H13E C13 H13F 109.5
C11 C12 H12D 109.5
C11 C12 H12E 109.5
H12D C12 H12E 109.5
C11 C12 H12F 109.5
H12D C12 H12F 109.5
H12E C12 H12F 109.5
C10 C8 N1 112.3(8)
C10 C8 C9 109.6(8)
N1 C8 C9 106.3(7)
C10 C8 C11 111.8(8)
N1 C8 C11 105.1(8)
C9 C8 C11 111.5(8)
C8 C9 H9A 109.5
C8 C9 H9B 109.5
H9A C9 H9B 109.5
C8 C9 H9C 109.5
H9A C9 H9C 109.5
H9B C9 H9C 109.5
N2 C14 C15 127.9(9)
N2 C14 H14 116.0
C15 C14 H14 116.0
C8 C10 H10D 109.5
C8 C10 H10E 109.5
H10D C10 H10E 109.5
C8 C10 H10F 109.5
H10D C10 H10F 109.5
H10E C10 H10F 109.5
O4 C23 C24 123.2(12)
O4 C23 C28 120.1(10)
C24 C23 C28 116.6(11)
C27 C28 C29 119.6(13)
C27 C28 C23 118.1(11)
C29 C28 C23 122.3(11)
N3 C29 C28 125.5(12)
N3 C29 H29 117.3
C28 C29 H29 117.3
C25 C24 C23 125.8(13)
C25 C24 H24 117.1
C23 C24 H24 117.1
C27 C55 C25 121.7(13)
C27 C55 Br1 119.5(13)
C25 C55 Br1 118.8(11)
C24 C25 C55 117.0(12)
C24 C25 H25 121.5
C55 C25 H25 121.5
C55 C27 C28 120.7(13)
C55 C27 H27 119.7
C28 C27 H27 119.7
N4 C30 S1 127.3(10)
N4 C30 S2 114.2(11)
S1 C30 S2 118.4(9)
Mn1 O6 H6 109.5
Mn1A O6A H6A 109.5
C1 O1 Mn1 127.0(6)
C19 O8 C21 116.3(7)
C19A O8A C21A 116.9(8)
C20 O2 Mn1 128.5(6)
C1A O1A Mn1A 128.6(6)
V1 O3 Mn1 122.5(4)
C2 O7 C22 120.4(8)
C2A O7A C22A 118.1(9)
C20A O2A Mn1A 128.2(7)
C23 O4 V1 138.4(7)
C23A O4A V1A 137.4(8)
V1A O3A Mn1A 128.1(5)
C14 N2 C11 120.8(8)
C14 N2 Mn1 123.0(7)
C11 N2 Mn1 115.5(6)
C7 N1 C8 121.0(9)
C7 N1 Mn1 123.0(7)
C8 N1 Mn1 115.9(6)
C29 N3 N4 112.8(11)
C29 N3 V1 127.2(9)
N4 N3 V1 119.6(7)
C30 N4 N3 112.2(11)
C30A N4A N3A 108.0(14)
C29A N3A N4A 110.1(13)
C29A N3A V1A 126.3(9)
N4A N3A V1A 123.2(11)
C14A N2A C11A 119.9(9)
C14A N2A Mn1A 125.1(7)
C11A N2A Mn1A 113.8(7)
C7A N1A C8A 120.0(10)
C7A N1A Mn1A 123.3(8)
C8A N1A Mn1A 116.7(8)
C30 S1 V1 102.2(5)
C30 S2 C31 103.2(9)
S2 C31 H31A 109.5
S2 C31 H31B 109.5
H31A C31 H31B 109.5
S2 C31 H31C 109.5
H31A C31 H31C 109.5
H31B C31 H31C 109.5
C33 C32 H32A 109.5
C33 C32 H32B 109.5
H32A C32 H32B 109.5
C33 C32 H32C 109.5
H32A C32 H32C 109.5
H32B C32 H32C 109.5
N4A C30A S1A 131.5(13)
N4A C30A S2A 117.6(14)
S1A C30A S2A 110.8(12)
C30A S1A V1A 99.5(7)
C31A S2A C30A 87.8(11)
N5 C33 C32 178.9(18)
C33A C32A H32D 109.5
C33A C32A H32E 109.5
H32D C32A H32E 109.5
C33A C32A H32F 109.5
H32D C32A H32F 109.5
H32E C32A H32F 109.5
N5A C33A C32A 170(2)
S2A C31A H31D 109.5
S2A C31A H31E 109.5
H31D C31A H31E 109.5
S2A C31A H31F 109.5
H31D C31A H31F 109.5
H31E C31A H31F 109.5

loop_
_geom_bond_atom_site_label_1
_geom_bond_atom_site_label_2
_geom_bond_distance
Mn1 O2 1.876(7)
Mn1 O1 1.895(6)
Mn1 N1 1.981(8)
Mn1 N2 1.989(8)
Mn1 O3 2.210(6)
Mn1 O6 2.240(6)
Mn1A O1A 1.874(7)
Mn1A O2A 1.877(7)
Mn1A N2A 1.972(9)
Mn1A N1A 1.974(9)
Mn1A O3A 2.211(7)
Mn1A O6A 2.257(6)
V1 O5 1.619(7)
V1 O3 1.658(7)
V1 O4 1.881(8)
V1 N3 2.153(10)
V1 S1 2.295(4)
Br1 C55 1.906(13)
V1A O5A 1.590(7)
V1A O3A 1.664(9)
V1A O4A 1.886(10)
V1A N3A 2.170(13)
V1A S1A 2.366(5)
Br1A C26A 1.935(16)
C15A C20A 1.388(13)
C15A C16A 1.403(14)
C15A C14A 1.447(14)
C19A O8A 1.346(12)
C19A C18A 1.374(14)
C19A C20A 1.434(14)
C1A O1A 1.312(12)
C1A C6A 1.388(15)
C1A C2A 1.391(14)
C2A C3A 1.354(15)
C2A O7A 1.383(12)
C20A O2A 1.330(12)
C6A C5A 1.424(15)
C6A C7A 1.434(15)
C7A N1A 1.257(13)
C7A H7A 0.9300
C14A N2A 1.280(12)
C14A H14A 0.9300
C13A C11A 1.506(16)
C13A H13A 0.9600
C13A H13B 0.9600
C13A H13C 0.9600
C9A C8A 1.455(16)
C9A H9A1 0.9600
C9A H9A2 0.9600
C9A H9A3 0.9600
C18A C17A 1.399(15)
C18A H18A 0.9300
C17A C16A 1.356(15)
C17A H17A 0.9300
C12A C11A 1.643(14)
C12A H12A 0.9600
C12A H12B 0.9600
C12A H12C 0.9600
C21A O8A 1.423(11)
C21A H21A 0.9600
C21A H21B 0.9600
C21A H21C 0.9600
C11A C8A 1.471(18)
C11A N2A 1.544(14)
C3A C4A 1.393(17)
C3A H3A 0.9300
C22A O7A 1.425(13)
C22A H22A 0.9600
C22A H22B 0.9600
C22A H22C 0.9600
C16A H16A 0.9300
C5A C4A 1.358(16)
C5A H5A 0.9300
C4A H4A 0.9300
C10A C8A 1.636(14)
C10A H10A 0.9600
C10A H10B 0.9600
C10A H10C 0.9600
C8A N1A 1.512(16)
C29A N3A 1.292(17)
C29A C28A 1.478(19)
C29A H29A 0.9300
C23A O4A 1.311(15)
C23A C24A 1.391(17)
C23A C28A 1.395(17)
C28A C27A 1.399(19)
C26A C27A 1.337(19)
C26A C25A 1.384(17)
C24A C25A 1.351(17)
C24A H24A 0.9300
C25A H25A 0.9300
C27A H27A 0.9300
C20 O2 1.319(11)
C20 C15 1.402(13)
C20 C19 1.414(13)
C1 O1 1.293(10)
C1 C6 1.394(13)
C1 C2 1.407(13)
C2 O7 1.350(11)
C2 C3 1.390(13)
C6 C5 1.436(13)
C6 C7 1.446(13)
C19 O8 1.363(11)
C19 C18 1.370(13)
C15 C16 1.380(13)
C15 C14 1.444(14)
C5 C4 1.347(14)
C5 H5 0.9300
C17 C16 1.351(14)
C17 C18 1.411(14)
C17 H17 0.9300
C3 C4 1.379(14)
C3 H3 0.9300
C4 H4 0.9300
C16 H16 0.9300
C18 H18 0.9300
C21 O8 1.427(11)
C21 H21D 0.9600
C21 H21E 0.9600
C21 H21F 0.9600
C22 O7 1.436(11)
C22 H22D 0.9600
C22 H22E 0.9600
C22 H22F 0.9600
C7 N1 1.268(11)
C7 H7 0.9300
C11 N2 1.499(12)
C11 C12 1.528(13)
C11 C13 1.534(13)
C11 C8 1.540(13)
C13 H13D 0.9600
C13 H13E 0.9600
C13 H13F 0.9600
C12 H12D 0.9600
C12 H12E 0.9600
C12 H12F 0.9600
C8 C10 1.504(13)
C8 N1 1.520(12)
C8 C9 1.536(13)
C9 H9A 0.9600
C9 H9B 0.9600
C9 H9C 0.9600
C14 N2 1.307(12)
C14 H14 0.9300
C10 H10D 0.9600
C10 H10E 0.9600
C10 H10F 0.9600
C23 O4 1.308(12)
C23 C24 1.373(15)
C23 C28 1.429(16)
C28 C27 1.419(16)
C28 C29 1.429(16)
C29 N3 1.278(14)
C29 H29 0.9300
C24 C25 1.354(15)
C24 H24 0.9300
C55 C27 1.361(18)
C55 C25 1.381(18)
C25 H25 0.9300
C27 H27 0.9300
C30 N4 1.253(15)
C30 S1 1.602(14)
C30 S2 1.750(13)
O6 H6 0.8200
O6A H6A 0.8200
N3 N4 1.426(12)
N4A C30A 1.30(2)
N4A N3A 1.438(12)
S2 C31 1.873(15)
C31 H31A 0.9600
C31 H31B 0.9600
C31 H31C 0.9600
N5 C33 1.135(19)
C32 C33 1.43(2)
C32 H32A 0.9600
C32 H32B 0.9600
C32 H32C 0.9600
C30A S1A 1.63(2)
C30A S2A 1.834(17)
S2A C31A 1.346(16)
C32A C33A 1.41(2)
C32A H32D 0.9600
C32A H32E 0.9600
C32A H32F 0.9600
C33A N5A 1.14(2)
C31A H31D 0.9600
C31A H31E 0.9600
C31A H31F 0.9600
